data_7114396
loop_
_publ_author_name
'Arndt, Stefan'
'Spaniol, Thomas P.'
'Okuda, Jun'

_publ_section_title
;
 The first structurally characterized cationic lanthanide--alkyl
 complexesElectronic supplementary information (ESI) available:
 experimental and spectroscopic details. See
 http://www.rsc.org/suppdata/cc/b2/b201613n/
;
_journal_issue 8
_journal_name_full 'Chemical Communications'
_journal_page_first 896
_journal_paper_doi 10.1039/b201613n
_journal_year 2002
_chemical_formula_sum 'C42 H72 B Lu O5 Si3'
_chemical_formula_weight 927.07
_chemical_name_systematic
;
tetrahydrofurane-1,4,7,10-tetraoxacyclododecane-
bis(trimethylsilylmethyl)lutetium(III)-
trimethylsilylmethyltriphenylborate
;
_space_group_IT_number 2
_symmetry_cell_setting triclinic
_symmetry_space_group_name_Hall '-P 1'
_symmetry_space_group_name_H-M 'P -1'
_atom_sites_solution_hydrogens geom
_atom_sites_solution_primary direct
_atom_sites_solution_secondary difmap
_audit_creation_method SHELXL-97
_cell_angle_alpha 93.706(2)
_cell_angle_beta 94.301(2)
_cell_angle_gamma 104.342(2)
_cell_formula_units_Z 2
_cell_length_a 11.0140(10)
_cell_length_b 12.6330(10)
_cell_length_c 17.4330(10)
_cell_measurement_temperature 293(2)
_cell_volume 2334.7(3)
_computing_cell_refinement SAINT
_computing_data_collection SMART
_computing_data_reduction SAINT
_computing_molecular_graphics 'Ortep-III for Windows (Farraguia, 1997)'
_computing_publication_material 'WinGX Publication Routines, Farraguia, 1999)'
_computing_structure_refinement 'SHELXL-97 (Sheldrick, 1997)'
_computing_structure_solution 'SHELXS-86 (Sheldrick, 1998)'
_diffrn_ambient_temperature 293(2)
_diffrn_measured_fraction_theta_full 0.958
_diffrn_measured_fraction_theta_max 0.958
_diffrn_measurement_device_type 'Bruker AXS diffactometer with CCD detector'
_diffrn_measurement_method \w-scans
_diffrn_radiation_monochromator graphite
_diffrn_radiation_source 'fine-focus sealed tube'
_diffrn_radiation_type MoK\a
_diffrn_radiation_wavelength 0.71073
_diffrn_reflns_av_R_equivalents 0.0161
_diffrn_reflns_av_sigmaI/netI 0.0201
_diffrn_reflns_limit_h_max 14
_diffrn_reflns_limit_h_min -14
_diffrn_reflns_limit_k_max 16
_diffrn_reflns_limit_k_min -16
_diffrn_reflns_limit_l_max 23
_diffrn_reflns_limit_l_min -22
_diffrn_reflns_number 20914
_diffrn_reflns_theta_full 28.30
_diffrn_reflns_theta_max 28.30
_diffrn_reflns_theta_min 2.77
_exptl_absorpt_coefficient_mu 2.230
_exptl_absorpt_correction_T_max 0.4244
_exptl_absorpt_correction_T_min 0.3092
_exptl_absorpt_correction_type Saint
_exptl_crystal_colour colourless
_exptl_crystal_density_diffrn 1.319
_exptl_crystal_density_method 'not measured'
_exptl_crystal_description prism
_exptl_crystal_F_000 964
_exptl_crystal_size_max 0.69
_exptl_crystal_size_mid 0.50
_exptl_crystal_size_min 0.46
_refine_diff_density_max 1.077
_refine_diff_density_min -0.903
_refine_diff_density_rms 0.066
_refine_ls_extinction_coef 0.0038(2)
_refine_ls_extinction_expression Fc^*^=kFc[1+0.001xFc^2^\l^3^/sin(2\q)]^-1/4^
_refine_ls_extinction_method SHELXL
_refine_ls_goodness_of_fit_ref 1.029
_refine_ls_hydrogen_treatment mixed
_refine_ls_matrix_type full
_refine_ls_number_parameters 751
_refine_ls_number_reflns 11121
_refine_ls_number_restraints 0
_refine_ls_restrained_S_all 1.029
_refine_ls_R_factor_all 0.0216
_refine_ls_R_factor_gt 0.0198
_refine_ls_shift/su_max 0.003
_refine_ls_shift/su_mean 0.000
_refine_ls_structure_factor_coef Fsqd
_refine_ls_weighting_details 'calc w=1/[\s^2^(Fo^2^)+(0.0328P)^2^+0.4007P] where P=(Fo^2^+2Fc^2^)/3'
_refine_ls_weighting_scheme calc
_refine_ls_wR_factor_gt 0.0505
_refine_ls_wR_factor_ref 0.0511
_reflns_number_gt 10486
_reflns_number_total 11121
_reflns_threshold_expression >2sigma(I)
_cod_data_source_file b201613n.txt
_cod_data_source_block sa21
_cod_original_sg_symbol_H-M P-1
_cod_database_code 7114396

loop_
_symmetry_equiv_pos_as_xyz
'x, y, z'
'-x, -y, -z'

loop_
_atom_site_label
_atom_site_type_symbol
_atom_site_fract_x
_atom_site_fract_y
_atom_site_fract_z
_atom_site_U_iso_or_equiv
_atom_site_adp_type
_atom_site_occupancy
_atom_site_symmetry_multiplicity
_atom_site_calc_flag
_atom_site_refinement_flags
_atom_site_disorder_assembly
_atom_site_disorder_group
Lu Lu 0.015721(6) 0.254804(5) 0.192550(4) 0.02421(3) Uani 1 1 d . . .
Si1 Si 0.21287(5) 0.44248(5) 0.05588(4) 0.03627(12) Uani 1 1 d . . .
Si2 Si 0.16747(7) 0.03338(5) 0.12508(4) 0.04584(15) Uani 1 1 d . . .
Si3 Si -0.40320(5) -0.19663(5) 0.25303(3) 0.03481(12) Uani 1 1 d . . .
O1 O 0.17596(13) 0.40550(13) 0.26264(9) 0.0415(3) Uani 1 1 d . . .
O2 O -0.06973(12) 0.39276(10) 0.25965(8) 0.0286(3) Uani 1 1 d . . .
O3 O -0.11663(14) 0.18393(11) 0.29785(8) 0.0350(3) Uani 1 1 d . . .
O4 O 0.13095(16) 0.20434(15) 0.30103(9) 0.0456(4) Uani 1 1 d . . .
O5 O -0.19079(12) 0.21346(11) 0.13997(8) 0.0315(3) Uani 1 1 d . A .
B B -0.2230(2) -0.27847(17) 0.36498(12) 0.0290(4) Uani 1 1 d . . .
C1 C 0.1422(2) 0.49813(19) 0.29878(15) 0.0439(5) Uani 1 1 d . . .
H1A H 0.205(3) 0.562(2) 0.2918(16) 0.052(7) Uiso 1 1 d . . .
H1B H 0.139(2) 0.491(2) 0.3560(16) 0.048(7) Uiso 1 1 d . . .
C2 C 0.0157(2) 0.50013(15) 0.26099(14) 0.0365(4) Uani 1 1 d . . .
H2A H -0.018(2) 0.550(2) 0.2889(15) 0.043(6) Uiso 1 1 d . . .
H2B H 0.021(2) 0.5141(19) 0.2080(15) 0.036(6) Uiso 1 1 d . . .
C3 C -0.11942(19) 0.36923(16) 0.33232(11) 0.0317(4) Uani 1 1 d . . .
H3A H -0.172(2) 0.414(2) 0.3471(15) 0.041(6) Uiso 1 1 d . . .
H3B H -0.046(2) 0.3808(18) 0.3717(13) 0.030(5) Uiso 1 1 d . . .
C4 C -0.1959(2) 0.25204(17) 0.32171(13) 0.0367(4) Uani 1 1 d . . .
H4A H -0.233(2) 0.2295(18) 0.3703(13) 0.033(6) Uiso 1 1 d . . .
H4B H -0.267(2) 0.245(2) 0.2766(15) 0.041(6) Uiso 1 1 d . . .
C5 C -0.0585(3) 0.1420(2) 0.36239(14) 0.0502(6) Uani 1 1 d . . .
H5A H -0.112(2) 0.075(2) 0.3786(15) 0.048(7) Uiso 1 1 d . . .
H5B H -0.035(2) 0.195(2) 0.4049(16) 0.045(7) Uiso 1 1 d . . .
C6 C 0.0553(3) 0.1126(2) 0.33543(15) 0.0568(7) Uani 1 1 d . . .
H6A H 0.109(3) 0.093(3) 0.3816(19) 0.073(9) Uiso 1 1 d . . .
H6B H 0.033(2) 0.052(2) 0.2944(16) 0.048(7) Uiso 1 1 d . . .
C7 C 0.2170(3) 0.2841(3) 0.35423(15) 0.0586(7) Uani 1 1 d . . .
H7A H 0.279(3) 0.248(2) 0.3791(17) 0.062(8) Uiso 1 1 d . . .
H7B H 0.170(3) 0.311(2) 0.3959(17) 0.055(8) Uiso 1 1 d . . .
C8 C 0.2747(2) 0.3726(3) 0.30646(16) 0.0569(7) Uani 1 1 d . . .
H8A H 0.324(3) 0.439(3) 0.335(2) 0.073(10) Uiso 1 1 d . . .
H8B H 0.326(3) 0.345(2) 0.2695(18) 0.062(8) Uiso 1 1 d . . .
C9 C 0.0701(2) 0.3493(2) 0.08395(13) 0.0394(5) Uani 1 1 d . . .
H9A H 0.044(3) 0.293(3) 0.0482(18) 0.059(8) Uiso 1 1 d . . .
H9B H 0.006(3) 0.386(3) 0.0756(19) 0.076(10) Uiso 1 1 d . . .
C10 C 0.2147(3) 0.58807(19) 0.08698(15) 0.0454(5) Uani 1 1 d . . .
H10A H 0.282(3) 0.638(3) 0.0702(18) 0.063(9) Uiso 1 1 d . . .
H10B H 0.223(3) 0.597(2) 0.1440(18) 0.059(8) Uiso 1 1 d . . .
H10C H 0.139(3) 0.601(3) 0.0656(19) 0.070(9) Uiso 1 1 d . . .
C11 C 0.2211(3) 0.4311(2) -0.05166(17) 0.0554(6) Uani 1 1 d . . .
H11A H 0.295(3) 0.484(3) -0.0684(17) 0.062(8) Uiso 1 1 d . . .
H11B H 0.142(3) 0.443(3) -0.081(2) 0.075(10) Uiso 1 1 d . . .
H11C H 0.222(3) 0.366(3) -0.068(2) 0.085(12) Uiso 1 1 d . . .
C12 C 0.3643(3) 0.4208(3) 0.1009(3) 0.0636(8) Uani 1 1 d . . .
H12A H 0.432(4) 0.460(3) 0.079(2) 0.094(12) Uiso 1 1 d . . .
H12B H 0.367(4) 0.356(3) 0.087(2) 0.090(13) Uiso 1 1 d . . .
H12C H 0.376(4) 0.440(3) 0.154(3) 0.097(14) Uiso 1 1 d . . .
C13 C 0.0253(2) 0.07988(17) 0.14221(13) 0.0362(4) Uani 1 1 d . . .
H13A H -0.028(3) 0.025(2) 0.1681(16) 0.048(7) Uiso 1 1 d . . .
H13B H -0.026(3) 0.072(2) 0.0879(18) 0.060(8) Uiso 1 1 d . . .
C14 C 0.2380(3) 0.0998(3) 0.04029(19) 0.0599(7) Uani 1 1 d . . .
H14A H 0.311(4) 0.080(3) 0.030(2) 0.089(12) Uiso 1 1 d . . .
H14B H 0.256(4) 0.180(4) 0.049(3) 0.113(14) Uiso 1 1 d . . .
H14C H 0.181(4) 0.084(3) -0.010(2) 0.093(12) Uiso 1 1 d . . .
C15 C 0.2940(4) 0.0716(5) 0.2076(2) 0.0901(15) Uani 1 1 d . . .
H15A H 0.362(5) 0.047(4) 0.197(3) 0.137(18) Uiso 1 1 d . . .
H15B H 0.265(3) 0.047(3) 0.249(2) 0.074(12) Uiso 1 1 d . . .
H15C H 0.329(4) 0.157(4) 0.216(2) 0.095(13) Uiso 1 1 d . . .
C16 C 0.1335(5) -0.1193(3) 0.1028(3) 0.0840(12) Uani 1 1 d . . .
H16A H 0.216(4) -0.143(3) 0.096(2) 0.090(11) Uiso 1 1 d . . .
H16B H 0.079(5) -0.154(5) 0.054(3) 0.15(2) Uiso 1 1 d . . .
H16C H 0.102(3) -0.154(3) 0.143(2) 0.074(11) Uiso 1 1 d . . .
C17 C -0.2753(2) 0.1035(2) 0.12852(18) 0.0468(5) Uani 1 1 d . . .
H17A H -0.283(4) 0.078(3) 0.176(2) 0.094(13) Uiso 1 1 d . . .
H17B H -0.242(3) 0.061(3) 0.105(2) 0.068(10) Uiso 1 1 d . . .
C18A C -0.3977(5) 0.1174(6) 0.1124(5) 0.0689(19) Uani 0.50 1 d P A 1
H18A H -0.4404 0.1145 0.1592 0.083 Uiso 0.50 1 calc PR A 1
H18B H -0.4462 0.0592 0.0750 0.083 Uiso 0.50 1 calc PR A 1
C18B C -0.3827(5) 0.1150(5) 0.0663(3) 0.0460(12) Uani 0.50 1 d P A 2
H18C H -0.3615 0.1009 0.0143 0.055 Uiso 0.50 1 calc PR A 2
H18D H -0.4627 0.0652 0.0736 0.055 Uiso 0.50 1 calc PR A 2
C19 C -0.3866(3) 0.2258(3) 0.0809(2) 0.0655(8) Uani 1 1 d . . .
H19A H -0.4458 0.2624 0.1023 0.079 Uiso 0.50 1 calc PR A 1
H19B H -0.4029 0.2171 0.0251 0.079 Uiso 0.50 1 calc PR A 1
H19C H -0.4401 0.2326 0.1217 0.079 Uiso 0.50 1 calc PR A 2
H19D H -0.4194 0.2523 0.0348 0.079 Uiso 0.50 1 calc PR A 2
C20 C -0.2535(2) 0.2900(2) 0.10489(15) 0.0438(5) Uani 1 1 d . A .
H20A H -0.201(3) 0.319(3) 0.0604(18) 0.065(9) Uiso 1 1 d . . .
H20B H -0.240(3) 0.352(3) 0.1435(19) 0.069(9) Uiso 1 1 d . . .
C21 C -0.24851(19) -0.22256(16) 0.28381(12) 0.0321(4) Uani 1 1 d . . .
H21A H -0.228(2) -0.256(2) 0.2452(16) 0.044(7) Uiso 1 1 d . . .
H21B H -0.193(2) -0.1503(19) 0.2863(13) 0.031(5) Uiso 1 1 d . . .
C22 C -0.4156(3) -0.0631(2) 0.30078(16) 0.0474(5) Uani 1 1 d . . .
H22A H -0.488(3) -0.040(3) 0.287(2) 0.077(10) Uiso 1 1 d . . .
H22B H -0.348(3) -0.013(3) 0.290(2) 0.073(10) Uiso 1 1 d . . .
H22C H -0.411(3) -0.061(3) 0.351(2) 0.069(9) Uiso 1 1 d . . .
C23 C -0.5463(2) -0.3043(2) 0.27229(17) 0.0459(5) Uani 1 1 d . . .
H23A H -0.622(3) -0.286(3) 0.2582(19) 0.071(9) Uiso 1 1 d . . .
H23B H -0.542(3) -0.316(3) 0.317(2) 0.074(11) Uiso 1 1 d . . .
H23C H -0.547(3) -0.371(3) 0.2412(18) 0.059(8) Uiso 1 1 d . . .
C24 C -0.4181(3) -0.1888(3) 0.14573(15) 0.0546(6) Uani 1 1 d . . .
H24A H -0.491(4) -0.163(3) 0.134(2) 0.098(13) Uiso 1 1 d . . .
H24B H -0.425(3) -0.258(3) 0.1205(17) 0.060(8) Uiso 1 1 d . . .
H24C H -0.346(3) -0.146(3) 0.1278(19) 0.070(10) Uiso 1 1 d . . .
C25 C -0.30363(17) -0.40784(15) 0.36032(11) 0.0308(4) Uani 1 1 d . . .
C26 C -0.34120(19) -0.47250(16) 0.29014(13) 0.0343(4) Uani 1 1 d . . .
H26 H -0.325(2) -0.4384(19) 0.2441(14) 0.034(6) Uiso 1 1 d . . .
C27 C -0.4049(2) -0.58332(18) 0.28579(15) 0.0414(5) Uani 1 1 d . . .
H27 H -0.430(3) -0.621(2) 0.2383(16) 0.051(7) Uiso 1 1 d . . .
C28 C -0.4323(2) -0.63464(18) 0.35192(17) 0.0458(6) Uani 1 1 d . . .
H28 H -0.473(3) -0.704(2) 0.3506(16) 0.050(7) Uiso 1 1 d . . .
C29 C -0.3969(2) -0.57431(19) 0.42232(16) 0.0443(5) Uani 1 1 d . . .
H29 H -0.421(2) -0.609(2) 0.4670(15) 0.045(7) Uiso 1 1 d . . .
C30 C -0.3345(2) -0.46364(18) 0.42612(13) 0.0376(4) Uani 1 1 d . . .
H30 H -0.313(2) -0.4276(18) 0.4723(14) 0.029(5) Uiso 1 1 d . . .
C31 C -0.07224(18) -0.27548(15) 0.38091(12) 0.0329(4) Uani 1 1 d . . .
C32 C -0.0274(2) -0.3304(2) 0.44017(12) 0.0418(5) Uani 1 1 d . . .
H32 H -0.086(2) -0.378(2) 0.4709(15) 0.040(6) Uiso 1 1 d . . .
C33 C 0.0993(2) -0.3279(2) 0.45504(14) 0.0504(6) Uani 1 1 d . . .
H33 H 0.121(3) -0.365(2) 0.4901(16) 0.048(7) Uiso 1 1 d . . .
C34 C 0.1880(2) -0.2690(2) 0.41140(17) 0.0524(6) Uani 1 1 d . . .
H34 H 0.271(3) -0.265(2) 0.4234(18) 0.061(8) Uiso 1 1 d . . .
C35 C 0.1481(2) -0.21535(19) 0.35218(18) 0.0505(6) Uani 1 1 d . . .
H35 H 0.201(3) -0.173(2) 0.3223(17) 0.053(8) Uiso 1 1 d . . .
C36 C 0.0212(2) -0.21860(17) 0.33746(15) 0.0408(5) Uani 1 1 d . . .
H36 H -0.006(2) -0.180(2) 0.2973(15) 0.046(7) Uiso 1 1 d . . .
C37 C -0.26147(17) -0.20210(15) 0.43414(10) 0.0278(3) Uani 1 1 d . . .
C38 C -0.38041(19) -0.22372(17) 0.46250(12) 0.0331(4) Uani 1 1 d . . .
H38 H -0.435(2) -0.289(2) 0.4472(14) 0.042(7) Uiso 1 1 d . . .
C39 C -0.4180(2) -0.14835(18) 0.51096(12) 0.0387(4) Uani 1 1 d . . .
H39 H -0.505(2) -0.1662(19) 0.5270(14) 0.040(6) Uiso 1 1 d . . .
C40 C -0.3361(2) -0.04707(18) 0.53396(12) 0.0390(4) Uani 1 1 d . . .
H40 H -0.359(2) 0.000(2) 0.5660(16) 0.048(7) Uiso 1 1 d . . .
C41 C -0.2164(2) -0.02332(17) 0.50933(12) 0.0343(4) Uani 1 1 d . . .
H41 H -0.161(2) 0.038(2) 0.5237(14) 0.036(6) Uiso 1 1 d . . .
C42 C -0.18019(19) -0.10018(15) 0.46126(11) 0.0300(4) Uani 1 1 d . . .
H42 H -0.093(2) -0.0789(17) 0.4429(12) 0.028(5) Uiso 1 1 d . . .

loop_
_atom_site_aniso_label
_atom_site_aniso_U_11
_atom_site_aniso_U_22
_atom_site_aniso_U_33
_atom_site_aniso_U_23
_atom_site_aniso_U_13
_atom_site_aniso_U_12
Lu 0.02666(5) 0.02406(5) 0.02230(5) 0.00145(3) 0.00041(3) 0.00785(3)
Si1 0.0343(3) 0.0345(3) 0.0401(3) 0.0115(2) 0.0054(2) 0.0062(2)
Si2 0.0531(4) 0.0454(3) 0.0446(3) -0.0086(3) 0.0003(3) 0.0273(3)
Si3 0.0371(3) 0.0334(3) 0.0315(3) 0.0070(2) 0.0000(2) 0.0043(2)
O1 0.0292(7) 0.0499(9) 0.0421(8) -0.0165(7) -0.0046(6) 0.0111(6)
O2 0.0296(6) 0.0256(6) 0.0305(7) 0.0011(5) 0.0052(5) 0.0065(5)
O3 0.0485(8) 0.0317(7) 0.0284(7) 0.0084(5) 0.0103(6) 0.0135(6)
O4 0.0523(9) 0.0632(10) 0.0286(7) 0.0019(7) -0.0045(6) 0.0314(8)
O5 0.0291(6) 0.0289(6) 0.0338(7) 0.0059(5) -0.0022(5) 0.0030(5)
B 0.0295(10) 0.0291(10) 0.0282(10) 0.0017(8) 0.0060(8) 0.0064(8)
C1 0.0374(11) 0.0378(11) 0.0479(13) -0.0157(9) 0.0086(9) -0.0027(9)
C2 0.0431(11) 0.0219(8) 0.0437(12) 0.0000(8) 0.0103(9) 0.0054(8)
C3 0.0300(9) 0.0349(10) 0.0307(9) -0.0011(7) 0.0070(7) 0.0088(8)
C4 0.0363(10) 0.0375(10) 0.0360(11) 0.0028(8) 0.0131(8) 0.0063(8)
C5 0.0763(17) 0.0483(13) 0.0344(12) 0.0192(10) 0.0121(11) 0.0258(12)
C6 0.092(2) 0.0580(15) 0.0363(12) 0.0172(11) 0.0052(13) 0.0457(15)
C7 0.0491(14) 0.098(2) 0.0335(12) -0.0108(13) -0.0133(10) 0.0376(15)
C8 0.0320(11) 0.084(2) 0.0514(15) -0.0201(14) -0.0122(10) 0.0195(12)
C9 0.0381(11) 0.0410(11) 0.0330(11) 0.0091(9) -0.0016(8) -0.0012(9)
C10 0.0535(14) 0.0366(11) 0.0443(13) 0.0086(9) 0.0054(11) 0.0064(10)
C11 0.0699(19) 0.0497(15) 0.0490(15) 0.0073(11) 0.0229(13) 0.0135(13)
C12 0.0403(14) 0.0618(18) 0.089(3) 0.0141(17) -0.0013(15) 0.0142(13)
C13 0.0413(11) 0.0316(10) 0.0375(11) -0.0008(8) 0.0027(9) 0.0140(8)
C14 0.0565(17) 0.0599(17) 0.0629(18) -0.0087(13) 0.0170(14) 0.0145(13)
C15 0.077(2) 0.148(4) 0.064(2) -0.026(2) -0.0144(19) 0.080(3)
C16 0.120(3) 0.0492(17) 0.099(3) 0.0014(19) 0.027(3) 0.047(2)
C17 0.0398(12) 0.0344(11) 0.0583(16) -0.0006(10) -0.0020(11) -0.0019(9)
C18A 0.030(3) 0.057(3) 0.110(6) 0.018(4) -0.007(3) -0.005(2)
C18B 0.032(2) 0.056(3) 0.043(3) -0.016(2) -0.007(2) 0.008(2)
C19 0.0388(13) 0.0670(18) 0.082(2) 0.0162(15) -0.0204(13) 0.0025(12)
C20 0.0324(10) 0.0494(13) 0.0495(13) 0.0189(11) -0.0060(9) 0.0092(9)
C21 0.0340(10) 0.0318(9) 0.0285(9) 0.0038(7) 0.0076(7) 0.0031(8)
C22 0.0602(16) 0.0426(12) 0.0421(13) 0.0070(10) -0.0022(11) 0.0191(12)
C23 0.0348(12) 0.0487(13) 0.0503(15) 0.0074(11) -0.0001(10) 0.0039(10)
C24 0.0682(18) 0.0526(15) 0.0374(13) 0.0083(11) -0.0046(12) 0.0064(13)
C25 0.0276(9) 0.0307(9) 0.0357(10) 0.0034(7) 0.0047(7) 0.0098(7)
C26 0.0314(9) 0.0329(9) 0.0386(11) 0.0003(8) 0.0000(8) 0.0099(8)
C27 0.0295(10) 0.0350(10) 0.0571(14) -0.0065(9) -0.0049(9) 0.0082(8)
C28 0.0268(10) 0.0293(10) 0.0811(18) 0.0077(10) 0.0067(10) 0.0052(8)
C29 0.0374(11) 0.0373(11) 0.0629(15) 0.0182(10) 0.0172(10) 0.0110(9)
C30 0.0395(11) 0.0363(10) 0.0390(11) 0.0070(9) 0.0099(9) 0.0104(8)
C31 0.0323(9) 0.0294(9) 0.0355(10) -0.0072(7) 0.0050(8) 0.0071(7)
C32 0.0395(11) 0.0579(13) 0.0300(10) -0.0056(9) 0.0031(8) 0.0186(10)
C33 0.0493(14) 0.0701(16) 0.0358(12) -0.0150(11) -0.0053(10) 0.0304(12)
C34 0.0317(11) 0.0561(14) 0.0661(17) -0.0260(12) -0.0027(11) 0.0149(10)
C35 0.0334(11) 0.0363(11) 0.0783(18) -0.0092(11) 0.0137(11) 0.0036(9)
C36 0.0350(11) 0.0293(10) 0.0575(14) -0.0015(9) 0.0108(10) 0.0064(8)
C37 0.0322(9) 0.0282(8) 0.0251(8) 0.0070(7) 0.0036(7) 0.0101(7)
C38 0.0336(10) 0.0335(10) 0.0330(10) 0.0060(8) 0.0060(8) 0.0085(8)
C39 0.0392(11) 0.0476(12) 0.0354(11) 0.0095(9) 0.0121(8) 0.0187(9)
C40 0.0516(13) 0.0402(11) 0.0318(10) 0.0027(8) 0.0075(9) 0.0233(10)
C41 0.0424(11) 0.0285(9) 0.0326(10) 0.0024(7) -0.0008(8) 0.0117(8)
C42 0.0341(10) 0.0301(9) 0.0277(9) 0.0059(7) 0.0029(7) 0.0108(7)

loop_
_atom_type_symbol
_atom_type_description
_atom_type_scat_dispersion_real
_atom_type_scat_dispersion_imag
_atom_type_scat_source
C C 0.0030 0.0020 'International Tables Vol C Tables 4.2.6.8 and 6.1.1.4'
H H 0.0000 0.0000 'International Tables Vol C Tables 4.2.6.8 and 6.1.1.4'
B B 0.0010 0.0010 'International Tables Vol C Tables 4.2.6.8 and 6.1.1.4'
Lu Lu -0.4720 5.8580 'International Tables Vol C Tables 4.2.6.8 and 6.1.1.4'
O O 0.0110 0.0060 'International Tables Vol C Tables 4.2.6.8 and 6.1.1.4'
Si Si 0.0820 0.0700 'International Tables Vol C Tables 4.2.6.8 and 6.1.1.4'

loop_
_geom_angle_atom_site_label_1
_geom_angle_atom_site_label_2
_geom_angle_atom_site_label_3
_geom_angle
O5 Lu C9 87.62(6)
O5 Lu C13 88.06(6)
C9 Lu C13 97.97(9)
O5 Lu O4 136.79(5)
C9 Lu O4 135.13(7)
C13 Lu O4 80.89(7)
O5 Lu O1 140.56(5)
C9 Lu O1 84.51(7)
C13 Lu O1 131.29(6)
O4 Lu O1 65.12(6)
O5 Lu O2 76.75(5)
C9 Lu O2 97.44(7)
C13 Lu O2 157.83(7)
O4 Lu O2 99.10(5)
O1 Lu O2 66.13(5)
O5 Lu O3 73.61(5)
C9 Lu O3 157.09(7)
C13 Lu O3 94.48(6)
O4 Lu O3 65.88(5)
O1 Lu O3 101.53(5)
O2 Lu O3 65.97(4)
C9 Si1 C10 109.72(12)
C9 Si1 C12 114.61(14)
C10 Si1 C12 105.70(15)
C9 Si1 C11 111.79(12)
C10 Si1 C11 108.01(12)
C12 Si1 C11 106.64(17)
C13 Si2 C14 108.69(13)
C13 Si2 C15 114.12(13)
C14 Si2 C15 106.2(2)
C13 Si2 C16 112.82(17)
C14 Si2 C16 107.68(18)
C15 Si2 C16 106.9(2)
C21 Si3 C22 110.20(11)
C21 Si3 C24 109.56(13)
C22 Si3 C24 108.33(13)
C21 Si3 C23 116.16(11)
C22 Si3 C23 107.36(13)
C24 Si3 C23 104.87(14)
C1 O1 C8 113.76(18)
C1 O1 Lu 120.71(12)
C8 O1 Lu 114.68(15)
C3 O2 C2 113.70(15)
C3 O2 Lu 118.18(11)
C2 O2 Lu 110.34(11)
C4 O3 C5 112.43(16)
C4 O3 Lu 114.19(11)
C5 O3 Lu 118.37(14)
C7 O4 C6 115.1(2)
C7 O4 Lu 122.28(16)
C6 O4 Lu 111.54(15)
C20 O5 C17 108.85(17)
C20 O5 Lu 125.73(12)
C17 O5 Lu 125.07(13)
C37 B C25 112.77(15)
C37 B C31 109.07(15)
C25 B C31 107.51(15)
C37 B C21 106.02(15)
C25 B C21 111.23(16)
C31 B C21 110.23(15)
O1 C1 C2 107.12(17)
O1 C1 H1A 108.0(17)
C2 C1 H1A 112.3(17)
O1 C1 H1B 110.3(15)
C2 C1 H1B 110.7(15)
H1A C1 H1B 108(2)
O2 C2 C1 109.46(17)
O2 C2 H2A 107.9(16)
C1 C2 H2A 110.6(16)
O2 C2 H2B 105.0(14)
C1 C2 H2B 110.7(14)
H2A C2 H2B 113(2)
O2 C3 C4 105.97(15)
O2 C3 H3A 113.0(16)
C4 C3 H3A 109.0(15)
O2 C3 H3B 106.9(13)
C4 C3 H3B 112.6(13)
H3A C3 H3B 109(2)
O3 C4 C3 108.72(16)
O3 C4 H4A 111.4(13)
C3 C4 H4A 110.6(13)
O3 C4 H4B 107.3(13)
C3 C4 H4B 108.3(14)
H4A C4 H4B 110.4(19)
O3 C5 C6 106.71(18)
O3 C5 H5A 113.1(16)
C6 C5 H5A 106.6(16)
O3 C5 H5B 111.5(16)
C6 C5 H5B 109.8(16)
H5A C5 H5B 109(2)
O4 C6 C5 109.52(19)
O4 C6 H6A 108.9(18)
C5 C6 H6A 110.6(17)
O4 C6 H6B 105.3(16)
C5 C6 H6B 111.8(16)
H6A C6 H6B 111(2)
O4 C7 C8 104.7(2)
O4 C7 H7A 108.5(17)
C8 C7 H7A 113.1(17)
O4 C7 H7B 110.0(16)
C8 C7 H7B 112.5(17)
H7A C7 H7B 108(2)
O1 C8 C7 108.9(2)
O1 C8 H8A 105(2)
C7 C8 H8A 115(2)
O1 C8 H8B 107.9(18)
C7 C8 H8B 110.0(18)
H8A C8 H8B 110(3)
Si1 C9 Lu 135.44(11)
Si1 C9 H9A 109.3(19)
Lu C9 H9A 98.1(19)
Si1 C9 H9B 105(2)
Lu C9 H9B 104(2)
H9A C9 H9B 100(3)
Si1 C10 H10A 112.3(19)
Si1 C10 H10B 107.9(17)
H10A C10 H10B 108(3)
Si1 C10 H10C 107(2)
H10A C10 H10C 109(3)
H10B C10 H10C 113(3)
Si1 C11 H11A 113.0(17)
Si1 C11 H11B 111.5(19)
H11A C11 H11B 108(3)
Si1 C11 H11C 111(3)
H11A C11 H11C 109(3)
H11B C11 H11C 103(3)
Si1 C12 H12A 111(2)
Si1 C12 H12B 108(3)
H12A C12 H12B 101(3)
Si1 C12 H12C 112(2)
H12A C12 H12C 109(3)
H12B C12 H12C 115(4)
Si2 C13 Lu 127.31(11)
Si2 C13 H13A 107.1(16)
Lu C13 H13A 109.9(16)
Si2 C13 H13B 105.8(16)
Lu C13 H13B 101.8(16)
H13A C13 H13B 102(2)
Si2 C14 H14A 112(2)
Si2 C14 H14B 110(3)
H14A C14 H14B 110(3)
Si2 C14 H14C 115(2)
H14A C14 H14C 106(3)
H14B C14 H14C 102(3)
Si2 C15 H15A 112(3)
Si2 C15 H15B 110(3)
H15A C15 H15B 111(4)
Si2 C15 H15C 110(2)
H15A C15 H15C 104(4)
H15B C15 H15C 110(3)
Si2 C16 H16A 110(2)
Si2 C16 H16B 119(3)
H16A C16 H16B 103(3)
Si2 C16 H16C 111(2)
H16A C16 H16C 105(3)
H16B C16 H16C 109(4)
C18A C17 O5 106.4(3)
C18A C17 C18B 31.6(4)
O5 C17 C18B 103.8(3)
C18A C17 H17A 99(2)
O5 C17 H17A 107(2)
C18B C17 H17A 128(2)
C18A C17 H17B 127(2)
O5 C17 H17B 110(2)
C18B C17 H17B 102(2)
H17A C17 H17B 105(3)
C17 C18A C19 108.3(4)
C17 C18A H18A 110.0
C19 C18A H18A 110.0
C17 C18A H18B 110.0
C19 C18A H18B 110.0
H18A C18A H18B 108.4
C19 C18B C17 103.0(3)
C19 C18B H18C 111.2
C17 C18B H18C 111.2
C19 C18B H18D 111.2
C17 C18B H18D 111.2
H18C C18B H18D 109.1
C18B C19 C18A 33.2(3)
C18B C19 C20 106.4(3)
C18A C19 C20 105.2(3)
C18B C19 H19A 135.1
C18A C19 H19A 110.7
C20 C19 H19A 110.7
C18B C19 H19B 79.9
C18A C19 H19B 110.7
C20 C19 H19B 110.7
H19A C19 H19B 108.8
C18B C19 H19C 110.5
C18A C19 H19C 80.6
C20 C19 H19C 110.5
H19A C19 H19C 32.0
H19B C19 H19C 132.1
C18B C19 H19D 110.5
C18A C19 H19D 136.3
C20 C19 H19D 110.5
H19A C19 H19D 79.4
H19B C19 H19D 32.5
H19C C19 H19D 108.6
O5 C20 C19 105.91(19)
O5 C20 H20A 105.5(17)
C19 C20 H20A 115.5(17)
O5 C20 H20B 105.2(19)
C19 C20 H20B 117.7(19)
H20A C20 H20B 106(3)
B C21 Si3 122.40(13)
B C21 H21A 111.6(18)
Si3 C21 H21A 106.2(18)
B C21 H21B 108.9(14)
Si3 C21 H21B 101.9(14)
H21A C21 H21B 104(2)
Si3 C22 H22A 118(2)
Si3 C22 H22B 106(2)
H22A C22 H22B 109(3)
Si3 C22 H22C 113(2)
H22A C22 H22C 104(3)
H22B C22 H22C 106(3)
Si3 C23 H23A 113(2)
Si3 C23 H23B 110(3)
H23A C23 H23B 110(3)
Si3 C23 H23C 107.5(18)
H23A C23 H23C 107(3)
H23B C23 H23C 108(3)
Si3 C24 H24A 106(2)
Si3 C24 H24B 109.9(19)
H24A C24 H24B 112(3)
Si3 C24 H24C 113(2)
H24A C24 H24C 113(3)
H24B C24 H24C 103(3)
C26 C25 C30 114.58(18)
C26 C25 B 122.38(17)
C30 C25 B 122.96(18)
C27 C26 C25 122.8(2)
C27 C26 H26 119.2(14)
C25 C26 H26 117.9(14)
C28 C27 C26 120.5(2)
C28 C27 H27 120.2(17)
C26 C27 H27 119.3(17)
C27 C28 C29 118.7(2)
C27 C28 H28 122.1(18)
C29 C28 H28 119.2(18)
C28 C29 C30 120.4(2)
C28 C29 H29 118.1(16)
C30 C29 H29 121.4(16)
C29 C30 C25 123.0(2)
C29 C30 H30 117.9(15)
C25 C30 H30 119.1(15)
C36 C31 C32 114.46(19)
C36 C31 B 123.55(19)
C32 C31 B 121.99(18)
C33 C32 C31 122.9(2)
C33 C32 H32 116.3(15)
C31 C32 H32 120.6(15)
C34 C33 C32 120.4(3)
C34 C33 H33 120.7(19)
C32 C33 H33 118.9(19)
C35 C34 C33 118.7(2)
C35 C34 H34 122(2)
C33 C34 H34 120(2)
C34 C35 C36 120.6(2)
C34 C35 H35 123.5(18)
C36 C35 H35 115.8(19)
C35 C36 C31 123.0(2)
C35 C36 H36 120.4(16)
C31 C36 H36 116.6(16)
C42 C37 C38 114.96(17)
C42 C37 B 120.20(16)
C38 C37 B 124.24(17)
C39 C38 C37 122.97(19)
C39 C38 H38 119.5(16)
C37 C38 H38 117.5(16)
C40 C39 C38 120.0(2)
C40 C39 H39 120.3(14)
C38 C39 H39 119.7(14)
C41 C40 C39 119.08(19)
C41 C40 H40 120.8(17)
C39 C40 H40 120.1(17)
C40 C41 C42 120.1(2)
C40 C41 H41 122.4(16)
C42 C41 H41 117.5(16)
C41 C42 C37 122.82(18)
C41 C42 H42 117.8(12)
C37 C42 H42 119.3(12)

loop_
_geom_bond_atom_site_label_1
_geom_bond_atom_site_label_2
_geom_bond_distance
Lu O5 2.3072(13)
Lu C9 2.340(2)
Lu C13 2.354(2)
Lu O4 2.4063(14)
Lu O1 2.4379(14)
Lu O2 2.4507(12)
Lu O3 2.5028(13)
Si1 C9 1.836(2)
Si1 C10 1.878(3)
Si1 C12 1.879(3)
Si1 C11 1.882(3)
Si2 C13 1.841(2)
Si2 C14 1.872(3)
Si2 C15 1.876(4)
Si2 C16 1.880(3)
Si3 C21 1.860(2)
Si3 C22 1.873(3)
Si3 C24 1.877(3)
Si3 C23 1.877(2)
O1 C1 1.435(3)
O1 C8 1.442(3)
O2 C3 1.437(2)
O2 C2 1.444(2)
O3 C4 1.434(2)
O3 C5 1.446(3)
O4 C7 1.431(3)
O4 C6 1.443(4)
O5 C20 1.459(2)
O5 C17 1.459(3)
B C37 1.641(3)
B C25 1.649(3)
B C31 1.654(3)
B C21 1.658(3)
C1 C2 1.503(3)
C1 H1A 0.94(3)
C1 H1B 1.01(3)
C2 H2A 0.94(3)
C2 H2B 0.96(3)
C3 C4 1.503(3)
C3 H3A 0.94(3)
C3 H3B 0.99(2)
C4 H4A 1.00(2)
C4 H4B 1.05(3)
C5 C6 1.492(4)
C5 H5A 0.97(3)
C5 H5B 0.94(3)
C6 H6A 1.04(3)
C6 H6B 0.98(3)
C7 C8 1.481(5)
C7 H7A 1.00(3)
C7 H7B 1.01(3)
C8 H8A 0.97(4)
C8 H8B 0.99(3)
C9 H9A 0.89(3)
C9 H9B 0.94(4)
C10 H10A 0.93(3)
C10 H10B 0.99(3)
C10 H10C 0.94(3)
C11 H11A 1.00(3)
C11 H11B 1.02(4)
C11 H11C 0.86(4)
C12 H12A 0.92(4)
C12 H12B 0.85(4)
C12 H12C 0.94(4)
C13 H13A 0.95(3)
C13 H13B 1.05(3)
C14 H14A 0.92(4)
C14 H14B 0.98(5)
C14 H14C 1.03(4)
C15 H15A 0.90(5)
C15 H15B 0.86(4)
C15 H15C 1.05(4)
C16 H16A 1.04(4)
C16 H16B 1.02(6)
C16 H16C 0.89(4)
C17 C18A 1.412(7)
C17 C18B 1.584(6)
C17 H17A 0.90(4)
C17 H17B 0.83(3)
C18A C19 1.489(7)
C18A H18A 0.9700
C18A H18B 0.9700
C18B C19 1.417(6)
C18B H18C 0.9700
C18B H18D 0.9700
C19 C20 1.503(3)
C19 H19A 0.9700
C19 H19B 0.9700
C19 H19C 0.9700
C19 H19D 0.9700
C20 H20A 1.03(3)
C20 H20B 0.97(3)
C21 H21A 0.85(3)
C21 H21B 0.96(2)
C22 H22A 0.93(4)
C22 H22B 0.89(4)
C22 H22C 0.88(4)
C23 H23A 0.94(3)
C23 H23B 0.80(4)
C23 H23C 0.97(3)
C24 H24A 0.95(4)
C24 H24B 0.93(3)
C24 H24C 0.94(3)
C25 C26 1.401(3)
C25 C30 1.405(3)
C26 C27 1.396(3)
C26 H26 0.94(2)
C27 C28 1.376(4)
C27 H27 0.92(3)
C28 C29 1.378(4)
C28 H28 0.88(3)
C29 C30 1.391(3)
C29 H29 0.94(3)
C30 H30 0.88(2)
C31 C36 1.404(3)
C31 C32 1.406(3)
C32 C33 1.393(3)
C32 H32 0.99(3)
C33 C34 1.383(4)
C33 H33 0.85(3)
C34 C35 1.374(4)
C34 H34 0.91(3)
C35 C36 1.392(3)
C35 H35 0.91(3)
C36 H36 0.95(3)
C37 C42 1.403(3)
C37 C38 1.404(3)
C38 C39 1.391(3)
C38 H38 0.90(3)
C39 C40 1.385(3)
C39 H39 0.99(2)
C40 C41 1.385(3)
C40 H40 0.89(3)
C41 C42 1.393(3)
C41 H41 0.87(2)
C42 H42 1.01(2)

loop_
_geom_torsion_atom_site_label_1
_geom_torsion_atom_site_label_2
_geom_torsion_atom_site_label_3
_geom_torsion_atom_site_label_4
_geom_torsion
O5 Lu O1 C1 15.2(2)
C9 Lu O1 C1 94.65(18)
C13 Lu O1 C1 -169.55(16)
O4 Lu O1 C1 -119.32(18)
O2 Lu O1 C1 -5.99(16)
O3 Lu O1 C1 -62.98(17)
O5 Lu O1 C8 157.23(15)
C9 Lu O1 C8 -123.28(17)
C13 Lu O1 C8 -27.49(19)
O4 Lu O1 C8 22.75(16)
O2 Lu O1 C8 136.07(17)
O3 Lu O1 C8 79.08(16)
O5 Lu O2 C3 93.12(12)
C9 Lu O2 C3 178.89(13)
C13 Lu O2 C3 45.2(2)
O4 Lu O2 C3 -42.98(13)
O1 Lu O2 C3 -100.51(13)
O3 Lu O2 C3 15.38(12)
O5 Lu O2 C2 -133.65(13)
C9 Lu O2 C2 -47.88(14)
C13 Lu O2 C2 178.43(18)
O4 Lu O2 C2 90.25(13)
O1 Lu O2 C2 32.72(12)
O3 Lu O2 C2 148.62(14)
O5 Lu O3 C4 -65.07(13)
C9 Lu O3 C4 -28.9(2)
C13 Lu O3 C4 -151.72(14)
O4 Lu O3 C4 130.35(14)
O1 Lu O3 C4 74.53(14)
O2 Lu O3 C4 17.43(13)
O5 Lu O3 C5 159.04(16)
C9 Lu O3 C5 -164.8(2)
C13 Lu O3 C5 72.39(16)
O4 Lu O3 C5 -5.54(15)
O1 Lu O3 C5 -61.36(16)
O2 Lu O3 C5 -118.45(16)
O5 Lu O4 C7 -130.51(17)
C9 Lu O4 C7 60.1(2)
C13 Lu O4 C7 152.25(18)
O1 Lu O4 C7 8.05(16)
O2 Lu O4 C7 -50.21(18)
O3 Lu O4 C7 -108.64(18)
O5 Lu O4 C6 11.52(17)
C9 Lu O4 C6 -157.90(15)
C13 Lu O4 C6 -65.73(15)
O1 Lu O4 C6 150.07(15)
O2 Lu O4 C6 91.81(14)
O3 Lu O4 C6 33.38(14)
C9 Lu O5 C20 -44.63(18)
C13 Lu O5 C20 -142.69(18)
O4 Lu O5 C20 142.82(16)
O1 Lu O5 C20 33.8(2)
O2 Lu O5 C20 53.58(17)
O3 Lu O5 C20 122.06(17)
C9 Lu O5 C17 127.87(19)
C13 Lu O5 C17 29.82(19)
O4 Lu O5 C17 -44.7(2)
O1 Lu O5 C17 -153.74(17)
O2 Lu O5 C17 -133.91(18)
O3 Lu O5 C17 -65.43(18)
C8 O1 C1 C2 -162.5(2)
Lu O1 C1 C2 -20.1(2)
C3 O2 C2 C1 78.3(2)
Lu O2 C2 C1 -57.12(19)
O1 C1 C2 O2 49.7(2)
C2 O2 C3 C4 -175.09(16)
Lu O2 C3 C4 -43.34(18)
C5 O3 C4 C3 92.3(2)
Lu O3 C4 C3 -46.2(2)
O2 C3 C4 O3 57.0(2)
C4 O3 C5 C6 -158.0(2)
Lu O3 C5 C6 -21.4(3)
C7 O4 C6 C5 85.2(3)
Lu O4 C6 C5 -59.7(2)
O3 C5 C6 O4 51.4(3)
C6 O4 C7 C8 -175.5(2)
Lu O4 C7 C8 -34.7(2)
C1 O1 C8 C7 94.8(2)
Lu O1 C8 C7 -50.0(2)
O4 C7 C8 O1 52.1(3)
C10 Si1 C9 Lu -90.1(2)
C12 Si1 C9 Lu 28.6(3)
C11 Si1 C9 Lu 150.08(18)
O5 Lu C9 Si1 169.88(19)
C13 Lu C9 Si1 -102.42(19)
O4 Lu C9 Si1 -17.4(3)
O1 Lu C9 Si1 28.57(19)
O2 Lu C9 Si1 93.58(19)
O3 Lu C9 Si1 135.34(15)
C14 Si2 C13 Lu -71.95(17)
C15 Si2 C13 Lu 46.4(3)
C16 Si2 C13 Lu 168.70(19)
O5 Lu C13 Si2 160.61(14)
C9 Lu C13 Si2 73.29(15)
O4 Lu C13 Si2 -61.32(14)
O1 Lu C13 Si2 -16.39(19)
O2 Lu C13 Si2 -153.09(11)
O3 Lu C13 Si2 -126.00(14)
C20 O5 C17 C18A -19.8(5)
Lu O5 C17 C18A 166.7(4)
C20 O5 C17 C18B 12.9(3)
Lu O5 C17 C18B -160.7(2)
O5 C17 C18A C19 24.0(7)
C18B C17 C18A C19 -65.9(7)
C18A C17 C18B C19 69.1(7)
O5 C17 C18B C19 -29.8(4)
C17 C18B C19 C18A -58.1(5)
C17 C18B C19 C20 34.8(4)
C17 C18A C19 C18B 77.6(7)
C17 C18A C19 C20 -19.1(7)
C17 O5 C20 C19 7.6(3)
Lu O5 C20 C19 -178.83(18)
C18B C19 C20 O5 -27.9(4)
C18A C19 C20 O5 6.6(5)
C37 B C21 Si3 -54.8(2)
C25 B C21 Si3 68.2(2)
C31 B C21 Si3 -172.68(13)
C22 Si3 C21 B 83.89(18)
C24 Si3 C21 B -157.01(17)
C23 Si3 C21 B -38.5(2)
C37 B C25 C26 144.63(18)
C31 B C25 C26 -95.1(2)
C21 B C25 C26 25.7(2)
C37 B C25 C30 -38.8(3)
C31 B C25 C30 81.5(2)
C21 B C25 C30 -157.73(18)
C30 C25 C26 C27 0.4(3)
B C25 C26 C27 177.23(18)
C25 C26 C27 C28 -0.8(3)
C26 C27 C28 C29 0.6(3)
C27 C28 C29 C30 0.0(3)
C28 C29 C30 C25 -0.4(3)
C26 C25 C30 C29 0.3(3)
B C25 C30 C29 -176.59(19)
C37 B C31 C36 -107.2(2)
C25 B C31 C36 130.21(19)
C21 B C31 C36 8.8(2)
C37 B C31 C32 72.6(2)
C25 B C31 C32 -50.0(2)
C21 B C31 C32 -171.41(17)
C36 C31 C32 C33 0.5(3)
B C31 C32 C33 -179.32(19)
C31 C32 C33 C34 0.7(3)
C32 C33 C34 C35 -1.6(3)
C33 C34 C35 C36 1.3(3)
C34 C35 C36 C31 -0.1(3)
C32 C31 C36 C35 -0.8(3)
B C31 C36 C35 179.01(19)
C25 B C37 C42 161.39(16)
C31 B C37 C42 42.0(2)
C21 B C37 C42 -76.7(2)
C25 B C37 C38 -28.0(3)
C31 B C37 C38 -147.33(18)
C21 B C37 C38 94.0(2)
C42 C37 C38 C39 2.9(3)
B C37 C38 C39 -168.20(19)
C37 C38 C39 C40 -0.7(3)
C38 C39 C40 C41 -1.3(3)
C39 C40 C41 C42 0.8(3)
C40 C41 C42 C37 1.6(3)
C38 C37 C42 C41 -3.4(3)
B C37 C42 C41 168.10(18)
